data_7006392
loop_
_publ_author_name
'Edwards, Peter G.'
'Malik, K. M. Abdul'
'Ooi, Li-ling'
'Price, Andrew J.'

_publ_section_title
;
 Iron complexes of facially capping triphosphorus macrocycles.
;
_journal_issue 3
_journal_name_full 'Dalton transactions (Cambridge, England : 2003)'
_journal_page_first 433
_journal_page_last 441
_journal_paper_doi 10.1039/b509627h
_journal_year 2006
_chemical_formula_moiety 'C21 H42 Fe N3 P3, B2 F8'
_chemical_formula_sum 'C21 H42 B2 F8 Fe N3 P3'
_chemical_formula_weight 658.96
_chemical_name_systematic
;
?
;
_space_group_IT_number 14
_symmetry_cell_setting monoclinic
_symmetry_space_group_name_Hall '-P 2yn'
_symmetry_space_group_name_H-M 'P 1 21/n 1'
_atom_sites_solution_hydrogens geom
_atom_sites_solution_primary direct
_atom_sites_solution_secondary difmap
_audit_creation_method SHELXL-97
_cell_angle_alpha 90.00
_cell_angle_beta 92.23(3)
_cell_angle_gamma 90.00
_cell_formula_units_Z 4
_cell_length_a 10.296(2)
_cell_length_b 15.901(3)
_cell_length_c 18.784(4)
_cell_measurement_reflns_used 9311
_cell_measurement_temperature 293(2)
_cell_measurement_theta_max 25.02
_cell_measurement_theta_min 2.17
_cell_volume 3072.9(11)
_computing_cell_refinement 'REFINE in MADNES'
_computing_data_collection 'MADNES (Enraf Nonius, 1989)'
_computing_data_reduction 'ABSMAD (Karaulov, 1991)'
_computing_molecular_graphics 'Ortep-3 for Windows (Farrugia, 1997)'
_computing_publication_material 'SHELXL-97 (Sheldrick, 1997)'
_computing_structure_refinement 'SHELXL-97 (Sheldrick, 1997)'
_computing_structure_solution 'SHELXS-97 (Sheldrick, 1990)'
_diffrn_ambient_temperature 293(2)
_diffrn_measured_fraction_theta_full 0.803
_diffrn_measured_fraction_theta_max 0.803
_diffrn_measurement_device_type 'Enraf Nonius FAST area detector'
_diffrn_radiation_monochromator graphite
_diffrn_radiation_source 'rotating anode generator'
_diffrn_radiation_type MoK\a
_diffrn_radiation_wavelength 0.71069
_diffrn_reflns_av_R_equivalents 0.0649
_diffrn_reflns_av_sigmaI/netI 0.1311
_diffrn_reflns_limit_h_max 11
_diffrn_reflns_limit_h_min -11
_diffrn_reflns_limit_k_max 18
_diffrn_reflns_limit_k_min -17
_diffrn_reflns_limit_l_max 21
_diffrn_reflns_limit_l_min -11
_diffrn_reflns_number 9317
_diffrn_reflns_theta_full 25.02
_diffrn_reflns_theta_max 25.02
_diffrn_reflns_theta_min 2.17
_exptl_absorpt_coefficient_mu 0.712
_exptl_absorpt_correction_T_max 0.8707
_exptl_absorpt_correction_T_min 0.7886
_exptl_absorpt_correction_type refdelf
_exptl_absorpt_process_details 'Walker & Stuart, 1983'
_exptl_crystal_colour yellow
_exptl_crystal_density_diffrn 1.424
_exptl_crystal_density_method 'not measured'
_exptl_crystal_description block
_exptl_crystal_F_000 1368
_exptl_crystal_size_max 0.35
_exptl_crystal_size_mid 0.20
_exptl_crystal_size_min 0.20
_refine_diff_density_max 0.511
_refine_diff_density_min -0.297
_refine_diff_density_rms 0.069
_refine_ls_extinction_method none
_refine_ls_goodness_of_fit_ref 0.929
_refine_ls_hydrogen_treatment constr
_refine_ls_matrix_type full
_refine_ls_number_parameters 412
_refine_ls_number_reflns 4358
_refine_ls_number_restraints 84
_refine_ls_restrained_S_all 0.988
_refine_ls_R_factor_all 0.0905
_refine_ls_R_factor_gt 0.0516
_refine_ls_shift/su_max 0.000
_refine_ls_shift/su_mean 0.000
_refine_ls_structure_factor_coef Fsqd
_refine_ls_weighting_details 'calc w=1/[\s^2^(Fo^2^)+(0.0232P)^2^+0.0000P] where P=(Fo^2^+2Fc^2^)/3'
_refine_ls_weighting_scheme calc
_refine_ls_wR_factor_gt 0.1035
_refine_ls_wR_factor_ref 0.1094
_reflns_number_gt 2377
_reflns_number_total 4358
_reflns_threshold_expression >2sigma(I)
_cod_data_source_file b509627h.txt
_cod_data_source_block 98pge013
_cod_original_sg_symbol_H-M 'P 21/n'
_cod_database_code 7006392

loop_
_symmetry_equiv_pos_as_xyz
'x, y, z'
'-x+1/2, y+1/2, -z+1/2'
'-x, -y, -z'
'x-1/2, -y-1/2, z-1/2'

loop_
_atom_site_label
_atom_site_type_symbol
_atom_site_fract_x
_atom_site_fract_y
_atom_site_fract_z
_atom_site_U_iso_or_equiv
_atom_site_adp_type
_atom_site_occupancy
_atom_site_symmetry_multiplicity
_atom_site_calc_flag
_atom_site_refinement_flags
_atom_site_disorder_assembly
_atom_site_disorder_group
Fe1 Fe 0.21210(8) 0.24442(4) 0.13054(4) 0.0423(2) Uani 1 1 d . A .
P1 P 0.34887(17) 0.34695(9) 0.16097(8) 0.0529(5) Uani 1 1 d . . .
P2 P 0.24226(15) 0.26366(8) 0.01500(7) 0.0465(4) Uani 1 1 d D . .
P3 P 0.04399(17) 0.33178(9) 0.13190(8) 0.0572(5) Uani 1 1 d . . .
C1 C 0.3982(8) 0.4178(4) 0.0896(3) 0.104(3) Uani 1 1 d . A .
H1A H 0.3223 0.4486 0.0720 0.124 Uiso 1 1 calc R . .
H1B H 0.4595 0.4583 0.1098 0.124 Uiso 1 1 calc R . .
C2 C 0.4588(6) 0.3758(4) 0.0276(3) 0.075(2) Uani 1 1 d D . .
H2A H 0.4669 0.4175 -0.0095 0.090 Uiso 1 1 d . . .
H2B H 0.5456 0.3588 0.0427 0.090 Uiso 1 1 d . . .
C3 C 0.4126(7) 0.2915(4) 0.0002(5) 0.052(3) Uani 0.65 1 d PD A 1
H3A H 0.4676 0.2485 0.0222 0.062 Uiso 0.65 1 calc PR A 1
H3B H 0.4256 0.2896 -0.0506 0.062 Uiso 0.65 1 calc PR A 1
C3' C 0.3478(14) 0.3434(10) -0.0204(6) 0.077(7) Uani 0.35 1 d PD A 2
H3'1 H 0.3848 0.3209 -0.0632 0.093 Uiso 0.35 1 calc PR A 2
H3'2 H 0.2942 0.3911 -0.0348 0.093 Uiso 0.35 1 calc PR A 2
C4A C 0.1502(7) 0.3413(5) -0.0368(4) 0.063(3) Uani 0.65 1 d PD A 3
H4A H 0.1953 0.3947 -0.0325 0.076 Uiso 0.65 1 calc PR A 3
H4B H 0.1505 0.3249 -0.0866 0.076 Uiso 0.65 1 calc PR A 3
C5A C 0.0104(6) 0.3547(4) -0.0171(3) 0.081(2) Uani 0.65 1 d PD A 3
H5A H -0.0349 0.3888 -0.0529 0.097 Uiso 0.65 1 calc PR A 3
H5B H -0.0340 0.3011 -0.0142 0.097 Uiso 0.65 1 calc PR A 3
C4B C 0.0891(12) 0.2776(8) -0.0346(7) 0.070(6) Uani 0.35 1 d PD A 4
H4C H 0.1069 0.2795 -0.0849 0.084 Uiso 0.35 1 calc PR A 4
H4D H 0.0358 0.2284 -0.0270 0.084 Uiso 0.35 1 calc PR A 4
C5B C 0.0104(6) 0.3547(4) -0.0171(3) 0.081(2) Uani 0.35 1 d PD A 4
H5C H 0.0333 0.3973 -0.0514 0.097 Uiso 0.35 1 calc PR A 4
H5D H -0.0796 0.3401 -0.0282 0.097 Uiso 0.35 1 calc PR A 4
C6 C 0.0113(7) 0.3985(4) 0.0541(3) 0.093(2) Uani 1 1 d . A .
H6A H -0.0725 0.4253 0.0592 0.112 Uiso 1 1 calc R B 3
H6B H 0.0764 0.4426 0.0541 0.112 Uiso 1 1 calc R B 3
C7 C 0.0491(7) 0.4085(4) 0.2046(3) 0.081(2) Uani 1 1 d . A .
H7A H -0.0291 0.4425 0.2008 0.097 Uiso 1 1 calc R . .
H7B H 0.0479 0.3783 0.2495 0.097 Uiso 1 1 calc R . .
C8 C 0.1667(7) 0.4671(4) 0.2067(4) 0.080(2) Uani 1 1 d . . .
H8A H 0.1533 0.5112 0.2413 0.096 Uiso 1 1 calc R A .
H8B H 0.1733 0.4936 0.1604 0.096 Uiso 1 1 calc R . .
C9 C 0.2949(7) 0.4219(4) 0.2260(3) 0.091(2) Uani 1 1 d . A .
H9A H 0.2855 0.3928 0.2708 0.109 Uiso 1 1 calc R . .
H9B H 0.3623 0.4640 0.2334 0.109 Uiso 1 1 calc R . .
C10 C 0.5053(7) 0.3159(4) 0.1995(4) 0.097(2) Uani 1 1 d . . .
H10A H 0.5492 0.2816 0.1651 0.116 Uiso 1 1 calc R . .
H10B H 0.5574 0.3660 0.2079 0.116 Uiso 1 1 calc R . .
C11 C 0.4998(7) 0.2656(4) 0.2710(3) 0.096(2) Uani 1 1 d . . .
H11A H 0.5866 0.2574 0.2902 0.143 Uiso 1 1 d . . .
H11B H 0.4599 0.2120 0.2616 0.143 Uiso 1 1 d . . .
H11C H 0.4500 0.2965 0.3040 0.143 Uiso 1 1 d . . .
C12A C 0.2205(11) 0.1676(6) -0.0385(4) 0.062(4) Uani 0.65 1 d PD A 1
H12A H 0.2493 0.1203 -0.0094 0.074 Uiso 0.65 1 calc PR A 1
H12B H 0.1282 0.1603 -0.0490 0.074 Uiso 0.65 1 calc PR A 1
C13A C 0.2898(7) 0.1633(4) -0.1084(2) 0.079(2) Uani 0.65 1 d PD A 1
H13A H 0.2366 0.1890 -0.1454 0.119 Uiso 0.65 1 calc PR A 1
H13B H 0.3053 0.1055 -0.1203 0.119 Uiso 0.65 1 calc PR A 1
H13C H 0.3712 0.1926 -0.1035 0.119 Uiso 0.65 1 calc PR A 1
C12B C 0.304(2) 0.1691(10) -0.0277(4) 0.093(11) Uani 0.35 1 d PD A 2
H12C H 0.3955 0.1639 -0.0144 0.112 Uiso 0.35 1 calc PR A 2
H12D H 0.2601 0.1210 -0.0079 0.112 Uiso 0.35 1 calc PR A 2
C13B C 0.2898(7) 0.1633(4) -0.1084(2) 0.079(2) Uani 0.35 1 d PD A 2
H13D H 0.2134 0.1308 -0.1214 0.119 Uiso 0.35 1 d P C 2
H13E H 0.3647 0.1367 -0.1267 0.119 Uiso 0.35 1 d P D 2
H13F H 0.2803 0.2188 -0.1282 0.119 Uiso 0.35 1 d P E 2
C14 C -0.1193(7) 0.2831(4) 0.1357(4) 0.115(3) Uani 1 1 d . A .
H14A H -0.1850 0.3264 0.1285 0.139 Uiso 1 1 calc R . .
H14B H -0.1303 0.2428 0.0971 0.139 Uiso 1 1 calc R . .
C15 C -0.1391(8) 0.2415(5) 0.2017(4) 0.126(3) Uani 1 1 d . . .
H15A H -0.2253 0.2185 0.2013 0.189 Uiso 1 1 calc R A .
H15B H -0.1285 0.2811 0.2401 0.189 Uiso 1 1 calc R . .
H15C H -0.0768 0.1970 0.2081 0.189 Uiso 1 1 calc R . .
N1 N 0.3553(5) 0.1621(3) 0.1316(2) 0.0464(12) Uani 1 1 d . . .
C16 C 0.4320(6) 0.1125(3) 0.1299(3) 0.0491(16) Uani 1 1 d . A .
C17 C 0.5355(6) 0.0488(3) 0.1283(3) 0.075(2) Uani 1 1 d . . .
H17A H 0.5800 0.0536 0.0845 0.113 Uiso 1 1 calc R A .
H17B H 0.4981 -0.0063 0.1315 0.113 Uiso 1 1 calc R . .
H17C H 0.5961 0.0575 0.1678 0.113 Uiso 1 1 calc R . .
N2 N 0.1892(4) 0.2189(3) 0.2312(2) 0.0507(13) Uani 1 1 d . . .
C18 C 0.1760(6) 0.1986(3) 0.2881(3) 0.0552(17) Uani 1 1 d . A .
C19 C 0.1567(7) 0.1723(4) 0.3610(3) 0.081(2) Uani 1 1 d . . .
H19A H 0.1055 0.2135 0.3845 0.121 Uiso 1 1 calc R A .
H19B H 0.2396 0.1667 0.3858 0.121 Uiso 1 1 calc R . .
H19C H 0.1124 0.1191 0.3608 0.121 Uiso 1 1 calc R . .
N3 N 0.0970(4) 0.1486(3) 0.1100(2) 0.0463(12) Uani 1 1 d . . .
C20 C 0.0378(6) 0.0896(4) 0.1060(3) 0.0529(16) Uani 1 1 d . A .
C21 C -0.0436(6) 0.0137(3) 0.1032(3) 0.079(2) Uani 1 1 d . . .
H21A H 0.0097 -0.0346 0.0947 0.118 Uiso 1 1 calc R A .
H21B H -0.1086 0.0190 0.0655 0.118 Uiso 1 1 calc R . .
H21C H -0.0850 0.0069 0.1478 0.118 Uiso 1 1 calc R . .
B1 B 0.7082(11) 0.5377(6) 0.1898(5) 0.073(3) Uani 1 1 d . . .
F1 F 0.5949(9) 0.5713(6) 0.1830(5) 0.161(3) Uani 0.80 1 d PU . .
F2 F 0.8094(8) 0.5905(4) 0.1956(4) 0.137(3) Uani 0.80 1 d PU . .
F1' F 0.659(3) 0.6229(12) 0.1653(11) 0.088(7) Uani 0.20 1 d PU . .
F2' F 0.789(4) 0.553(3) 0.2306(19) 0.151(13) Uani 0.20 1 d PU . .
F3 F 0.7215(5) 0.4892(3) 0.1310(2) 0.1244(16) Uani 1 1 d U . .
F4 F 0.7153(8) 0.4840(4) 0.2453(3) 0.137(2) Uani 0.80 1 d PU . .
F4' F 0.589(3) 0.5252(15) 0.2273(11) 0.084(7) Uani 0.20 1 d PU . .
B2 B -0.2669(11) 0.1188(6) -0.0513(7) 0.087(3) Uani 1 1 d . . .
F5 F -0.1595(5) 0.1507(4) -0.0633(3) 0.178(2) Uani 1 1 d U . .
F6 F -0.2672(5) 0.0391(3) -0.0333(3) 0.161(2) Uani 1 1 d U . .
F7 F -0.3155(9) 0.1665(4) 0.0022(3) 0.168(3) Uani 0.80 1 d PU . .
F8 F -0.3417(8) 0.1286(4) -0.1136(3) 0.137(2) Uani 0.80 1 d PU . .
F8' F -0.385(3) 0.1359(14) -0.0463(15) 0.244(10) Uani 0.40 1 d PU . .

loop_
_atom_site_aniso_label
_atom_site_aniso_U_11
_atom_site_aniso_U_22
_atom_site_aniso_U_33
_atom_site_aniso_U_23
_atom_site_aniso_U_13
_atom_site_aniso_U_12
Fe1 0.0436(5) 0.0398(4) 0.0439(4) -0.0014(4) 0.0062(3) -0.0018(4)
P1 0.0545(12) 0.0503(9) 0.0541(10) -0.0082(8) 0.0058(8) -0.0091(8)
P2 0.0505(11) 0.0444(9) 0.0450(8) -0.0013(7) 0.0061(7) -0.0029(8)
P3 0.0525(12) 0.0498(9) 0.0698(11) -0.0043(9) 0.0079(9) 0.0062(9)
C1 0.129(8) 0.088(5) 0.095(5) -0.001(4) 0.028(5) -0.060(5)
C2 0.077(6) 0.089(5) 0.060(4) -0.005(4) 0.023(4) -0.021(4)
C3 0.064(7) 0.045(5) 0.048(6) 0.007(5) 0.018(5) -0.011(5)
C3' 0.14(2) 0.047(11) 0.051(12) 0.009(10) 0.025(13) -0.040(13)
C4A 0.081(9) 0.047(6) 0.061(6) 0.008(5) -0.006(6) 0.000(6)
C5A 0.081(6) 0.071(5) 0.088(5) 0.002(4) -0.013(4) 0.011(4)
C4B 0.092(17) 0.075(13) 0.043(10) 0.008(10) 0.000(10) 0.004(12)
C5B 0.081(6) 0.071(5) 0.088(5) 0.002(4) -0.013(4) 0.011(4)
C6 0.119(7) 0.081(5) 0.078(5) 0.012(4) -0.015(4) 0.038(5)
C7 0.079(6) 0.075(4) 0.089(5) -0.023(4) 0.013(4) 0.023(4)
C8 0.081(6) 0.054(4) 0.106(5) -0.023(4) 0.017(5) 0.000(4)
C9 0.088(6) 0.094(5) 0.091(5) -0.044(4) 0.016(5) -0.022(5)
C10 0.080(6) 0.089(5) 0.120(6) -0.016(5) -0.003(5) -0.020(5)
C11 0.080(6) 0.141(6) 0.064(4) 0.006(5) -0.017(4) -0.012(5)
C12A 0.106(12) 0.040(6) 0.040(6) -0.011(5) -0.002(6) -0.020(6)
C13A 0.118(7) 0.069(4) 0.052(4) -0.010(3) 0.010(4) 0.007(4)
C12B 0.17(3) 0.080(16) 0.031(12) 0.015(11) -0.032(14) 0.012(19)
C13B 0.118(7) 0.069(4) 0.052(4) -0.010(3) 0.010(4) 0.007(4)
C14 0.087(7) 0.111(6) 0.152(7) 0.042(6) 0.043(6) 0.036(5)
C15 0.099(7) 0.147(7) 0.135(7) -0.006(6) 0.038(6) 0.012(6)
N1 0.040(3) 0.046(3) 0.053(3) 0.001(2) 0.008(3) 0.002(2)
C16 0.053(5) 0.053(4) 0.042(3) 0.002(3) 0.008(3) -0.003(3)
C17 0.063(5) 0.073(4) 0.090(5) 0.011(4) 0.012(4) 0.029(4)
N2 0.052(3) 0.056(3) 0.045(3) 0.000(3) 0.010(3) -0.003(2)
C18 0.062(5) 0.048(4) 0.057(4) -0.004(3) 0.012(4) -0.002(3)
C19 0.117(7) 0.081(4) 0.045(4) 0.000(3) 0.019(4) -0.022(4)
N3 0.045(3) 0.042(3) 0.051(3) 0.001(2) 0.000(2) -0.007(2)
C20 0.054(4) 0.055(4) 0.050(4) 0.001(3) 0.011(3) 0.001(3)
C21 0.084(6) 0.058(4) 0.095(5) -0.009(4) 0.012(4) -0.031(4)
B1 0.085(8) 0.069(6) 0.065(6) -0.011(6) -0.014(6) -0.001(6)
F1 0.127(6) 0.149(6) 0.203(7) -0.035(6) -0.044(6) 0.053(6)
F2 0.139(6) 0.133(5) 0.138(5) 0.011(4) -0.012(4) -0.083(5)
F1' 0.102(12) 0.077(10) 0.087(10) 0.031(8) 0.014(9) 0.008(9)
F2' 0.144(16) 0.154(16) 0.152(16) -0.012(10) -0.017(10) -0.002(10)
F3 0.136(4) 0.120(3) 0.118(3) -0.021(3) 0.016(3) -0.008(3)
F4 0.174(7) 0.131(5) 0.106(4) 0.048(4) 0.014(4) -0.020(5)
F4' 0.082(11) 0.093(10) 0.080(10) 0.002(8) 0.020(9) -0.027(9)
B2 0.073(8) 0.066(6) 0.126(9) 0.019(6) 0.034(7) -0.001(6)
F5 0.114(5) 0.163(5) 0.260(6) -0.017(4) 0.043(5) -0.036(4)
F6 0.174(5) 0.091(3) 0.215(5) 0.030(3) -0.035(4) 0.008(3)
F7 0.217(7) 0.165(5) 0.125(5) -0.037(4) 0.050(5) 0.012(5)
F8 0.179(6) 0.141(4) 0.088(4) 0.024(4) -0.035(4) -0.024(4)
F8' 0.240(14) 0.233(13) 0.258(14) -0.005(10) 0.007(10) 0.017(10)

loop_
_atom_type_symbol
_atom_type_description
_atom_type_scat_dispersion_real
_atom_type_scat_dispersion_imag
_atom_type_scat_source
C C 0.0033 0.0016 'International Tables Vol C Tables 4.2.6.8 and 6.1.1.4'
H H 0.0000 0.0000 'International Tables Vol C Tables 4.2.6.8 and 6.1.1.4'
B B 0.0013 0.0007 'International Tables Vol C Tables 4.2.6.8 and 6.1.1.4'
F F 0.0171 0.0103 'International Tables Vol C Tables 4.2.6.8 and 6.1.1.4'
P P 0.1023 0.0942 'International Tables Vol C Tables 4.2.6.8 and 6.1.1.4'
Fe Fe 0.3463 0.8444 'International Tables Vol C Tables 4.2.6.8 and 6.1.1.4'
N N 0.0061 0.0033 'International Tables Vol C Tables 4.2.6.8 and 6.1.1.4'

loop_
_geom_angle_atom_site_label_1
_geom_angle_atom_site_label_2
_geom_angle_atom_site_label_3
_geom_angle
_geom_angle_site_symmetry_1
_geom_angle_site_symmetry_3
_geom_angle_publ_flag
N2 Fe1 N3 86.22(18) . . ?
N2 Fe1 N1 88.33(18) . . ?
N3 Fe1 N1 86.09(18) . . ?
N2 Fe1 P1 90.14(14) . . ?
N3 Fe1 P1 175.43(14) . . ?
N1 Fe1 P1 91.05(14) . . ?
N2 Fe1 P3 89.72(14) . . ?
N3 Fe1 P3 91.33(14) . . ?
N1 Fe1 P3 176.86(14) . . ?
P1 Fe1 P3 91.41(7) . . ?
N2 Fe1 P2 175.82(13) . . ?
N3 Fe1 P2 91.23(13) . . ?
N1 Fe1 P2 88.19(13) . . ?
P1 Fe1 P2 92.24(6) . . ?
P3 Fe1 P2 93.65(7) . . ?
C10 P1 C9 101.7(3) . . ?
C10 P1 C1 101.1(3) . . ?
C9 P1 C1 100.9(3) . . ?
C10 P1 Fe1 116.7(2) . . ?
C9 P1 Fe1 116.8(2) . . ?
C1 P1 Fe1 117.0(2) . . ?
C3' P2 C4B 104.3(7) . . ?
C3' P2 C4A 68.6(5) . . ?
C4B P2 C4A 38.4(5) . . ?
C3' P2 C12B 101.0(10) . . ?
C4B P2 C12B 100.6(7) . . ?
C4A P2 C12B 120.4(4) . . ?
C3' P2 C12A 116.3(6) . . ?
C4B P2 C12A 74.7(5) . . ?
C4A P2 C12A 102.8(5) . . ?
C12B P2 C12A 27.6(8) . . ?
C3' P2 C3 35.7(5) . . ?
C4B P2 C3 135.0(6) . . ?
C4A P2 C3 103.6(4) . . ?
C12B P2 C3 77.5(9) . . ?
C12A P2 C3 102.4(4) . . ?
C3' P2 Fe1 124.2(4) . . ?
C4B P2 Fe1 111.5(5) . . ?
C4A P2 Fe1 121.8(3) . . ?
C12B P2 Fe1 112.3(4) . . ?
C12A P2 Fe1 113.6(3) . . ?
C3 P2 Fe1 110.5(3) . . ?
C6 P3 C7 102.0(3) . . ?
C6 P3 C14 97.7(3) . . ?
C7 P3 C14 104.5(3) . . ?
C6 P3 Fe1 118.3(2) . . ?
C7 P3 Fe1 115.2(2) . . ?
C14 P3 Fe1 116.6(2) . . ?
C2 C1 P1 115.4(4) . . ?
C2 C1 H1A 108.4 . . ?
P1 C1 H1A 108.4 . . ?
C2 C1 H1B 108.4 . . ?
P1 C1 H1B 108.4 . . ?
H1A C1 H1B 107.5 . . ?
C1 C2 C3 121.7(5) . . ?
C1 C2 C3' 106.6(9) . . ?
C3 C2 C3' 43.5(7) . . ?
C1 C2 H2A 107.7 . . ?
C3 C2 H2A 113.5 . . ?
C3' C2 H2A 83.6 . . ?
C1 C2 H2B 107.8 . . ?
C3 C2 H2B 97.3 . . ?
C3' C2 H2B 138.2 . . ?
H2A C2 H2B 107.4 . . ?
C2 C3 P2 116.9(5) . . ?
C2 C3 H3A 108.1 . . ?
P2 C3 H3A 108.1 . . ?
C2 C3 H3B 108.1 . . ?
P2 C3 H3B 108.1 . . ?
H3A C3 H3B 107.3 . . ?
C2 C3' P2 117.8(7) . . ?
C2 C3' H3'1 107.8 . . ?
P2 C3' H3'1 107.8 . . ?
C2 C3' H3'2 107.8 . . ?
P2 C3' H3'2 107.8 . . ?
H3'1 C3' H3'2 107.2 . . ?
C5A C4A P2 116.4(5) . . ?
C5A C4A H4A 108.2 . . ?
P2 C4A H4A 108.2 . . ?
C5A C4A H4B 108.2 . . ?
P2 C4A H4B 108.2 . . ?
H4A C4A H4B 107.3 . . ?
C6 C5A C4A 108.0(6) . . ?
C6 C5A H5A 110.1 . . ?
C4A C5A H5A 110.1 . . ?
C6 C5A H5B 110.1 . . ?
C4A C5A H5B 110.1 . . ?
H5A C5A H5B 108.4 . . ?
P2 C4B H4C 108.1 . . ?
P2 C4B H4D 108.1 . . ?
H4C C4B H4D 107.3 . . ?
C5A C6 P3 115.9(4) . . ?
C5A C6 H6A 108.3 . . ?
P3 C6 H6A 108.3 . . ?
C5A C6 H6B 108.3 . . ?
P3 C6 H6B 108.3 . . ?
H6A C6 H6B 107.4 . . ?
C8 C7 P3 115.2(5) . . ?
C8 C7 H7A 108.5 . . ?
P3 C7 H7A 108.5 . . ?
C8 C7 H7B 108.5 . . ?
P3 C7 H7B 108.5 . . ?
H7A C7 H7B 107.5 . . ?
C7 C8 C9 113.2(5) . . ?
C7 C8 H8A 108.9 . . ?
C9 C8 H8A 108.9 . . ?
C7 C8 H8B 108.9 . . ?
C9 C8 H8B 108.9 . . ?
H8A C8 H8B 107.8 . . ?
C8 C9 P1 115.7(5) . . ?
C8 C9 H9A 108.4 . . ?
P1 C9 H9A 108.4 . . ?
C8 C9 H9B 108.4 . . ?
P1 C9 H9B 108.4 . . ?
H9A C9 H9B 107.4 . . ?
C11 C10 P1 114.9(5) . . ?
C11 C10 H10A 108.5 . . ?
P1 C10 H10A 108.5 . . ?
C11 C10 H10B 108.5 . . ?
P1 C10 H10B 108.5 . . ?
H10A C10 H10B 107.5 . . ?
C10 C11 H11A 109.1 . . ?
C10 C11 H11B 108.9 . . ?
H11A C11 H11B 109.5 . . ?
C10 C11 H11C 109.5 . . ?
H11A C11 H11C 110.0 . . ?
H11B C11 H11C 109.9 . . ?
C13A C12A P2 117.3(5) . . ?
C13A C12A H12A 108.0 . . ?
P2 C12A H12A 108.0 . . ?
C13A C12A H12B 108.0 . . ?
P2 C12A H12B 108.0 . . ?
H12A C12A H12B 107.2 . . ?
C12A C13A H13D 80.7 . . ?
H13A C13A H13D 66.9 . . ?
H13B C13A H13D 64.5 . . ?
H13C C13A H13D 169.7 . . ?
C12A C13A H13E 138.1 . . ?
H13A C13A H13E 111.8 . . ?
H13B C13A H13E 49.4 . . ?
H13C C13A H13E 62.2 . . ?
H13D C13A H13E 109.4 . . ?
C12A C13A H13F 104.4 . . ?
H13A C13A H13F 44.1 . . ?
H13B C13A H13F 143.4 . . ?
H13C C13A H13F 70.5 . . ?
H13D C13A H13F 108.9 . . ?
H13E C13A H13F 109.7 . . ?
P2 C12B H12C 107.9 . . ?
P2 C12B H12D 107.9 . . ?
H12C C12B H12D 107.2 . . ?
C15 C14 P3 112.7(6) . . ?
C15 C14 H14A 109.0 . . ?
P3 C14 H14A 109.0 . . ?
C15 C14 H14B 109.0 . . ?
P3 C14 H14B 109.0 . . ?
H14A C14 H14B 107.8 . . ?
C14 C15 H15A 109.5 . . ?
C14 C15 H15B 109.5 . . ?
H15A C15 H15B 109.5 . . ?
C14 C15 H15C 109.5 . . ?
H15A C15 H15C 109.5 . . ?
H15B C15 H15C 109.5 . . ?
C16 N1 Fe1 176.0(5) . . ?
N1 C16 C17 178.5(7) . . ?
C16 C17 H17A 109.5 . . ?
C16 C17 H17B 109.5 . . ?
H17A C17 H17B 109.5 . . ?
C16 C17 H17C 109.5 . . ?
H17A C17 H17C 109.5 . . ?
H17B C17 H17C 109.5 . . ?
C18 N2 Fe1 175.4(5) . . ?
N2 C18 C19 179.0(7) . . ?
C18 C19 H19A 109.5 . . ?
C18 C19 H19B 109.5 . . ?
H19A C19 H19B 109.5 . . ?
C18 C19 H19C 109.5 . . ?
H19A C19 H19C 109.5 . . ?
H19B C19 H19C 109.5 . . ?
C20 N3 Fe1 171.3(5) . . ?
N3 C20 C21 177.4(6) . . ?
C20 C21 H21A 109.5 . . ?
C20 C21 H21B 109.5 . . ?
H21A C21 H21B 109.5 . . ?
C20 C21 H21C 109.5 . . ?
H21A C21 H21C 109.5 . . ?
H21B C21 H21C 109.5 . . ?
F2' B1 F1 128(2) . . ?
F2' B1 F2 43(2) . . ?
F1 B1 F2 116.6(9) . . ?
F2' B1 F4 66(2) . . ?
F1 B1 F4 111.3(10) . . ?
F2 B1 F4 108.4(9) . . ?
F2' B1 F3 125(2) . . ?
F1 B1 F3 105.9(8) . . ?
F2 B1 F3 108.6(9) . . ?
F4 B1 F3 105.4(8) . . ?
F2' B1 F4' 108(2) . . ?
F1 B1 F4' 47.4(11) . . ?
F2 B1 F4' 135.8(11) . . ?
F4 B1 F4' 63.9(12) . . ?
F3 B1 F4' 115.5(11) . . ?
F2' B1 F1' 104(2) . . ?
F1 B1 F1' 46.1(10) . . ?
F2 B1 F1' 73.2(11) . . ?
F4 B1 F1' 144.3(11) . . ?
F3 B1 F1' 107.7(11) . . ?
F4' B1 F1' 89.6(15) . . ?
F4' F1 F1' 140(2) . . ?
F4' F1 B1 74.3(15) . . ?
F1' F1 B1 77.7(15) . . ?
F2' F2 B1 57(3) . . ?
F2' F2 F1' 102(3) . . ?
B1 F2 F1' 58.1(8) . . ?
F1 F1' B1 56.2(10) . . ?
F1 F1' F2 102.7(15) . . ?
B1 F1' F2 48.7(8) . . ?
F2 F2' B1 81(3) . . ?
F2 F2' F4 144(4) . . ?
B1 F2' F4 64(2) . . ?
B1 F4 F2' 49.3(15) . . ?
B1 F4 F4' 61.5(9) . . ?
F2' F4 F4' 95.0(18) . . ?
F1 F4' B1 58.3(11) . . ?
F1 F4' F4 112.7(19) . . ?
B1 F4' F4 54.5(11) . . ?
F5 B2 F8' 142.8(15) . . ?
F5 B2 F6 116.8(10) . . ?
F8' B2 F6 100.3(13) . . ?
F5 B2 F7 105.0(10) . . ?
F8' B2 F7 56.1(12) . . ?
F6 B2 F7 109.9(8) . . ?
F5 B2 F8 105.7(9) . . ?
F8' B2 F8 62.0(14) . . ?
F6 B2 F8 108.7(9) . . ?
F7 B2 F8 110.6(9) . . ?
F8' F7 B2 57.1(12) . . ?
F8' F8 B2 54.2(11) . . ?
F7 F8' B2 66.8(16) . . ?
F7 F8' F8 121(2) . . ?
B2 F8' F8 63.9(15) . . ?

loop_
_geom_bond_atom_site_label_1
_geom_bond_atom_site_label_2
_geom_bond_distance
_geom_bond_site_symmetry_2
_geom_bond_publ_flag
Fe1 N2 1.956(4) . ?
Fe1 N3 1.960(4) . ?
Fe1 N1 1.971(5) . ?
Fe1 P1 2.2147(17) . ?
Fe1 P3 2.2202(18) . ?
Fe1 P2 2.2254(15) . ?
P1 C10 1.809(7) . ?
P1 C9 1.809(6) . ?
P1 C1 1.838(6) . ?
P2 C3' 1.813(9) . ?
P2 C4B 1.814(9) . ?
P2 C4A 1.816(7) . ?
P2 C12B 1.829(10) . ?
P2 C12A 1.837(7) . ?
P2 C3 1.840(7) . ?
P3 C6 1.826(6) . ?
P3 C7 1.831(6) . ?
P3 C14 1.855(8) . ?
C1 C2 1.498(8) . ?
C1 H1A 0.9700 . ?
C1 H1B 0.9700 . ?
C2 C3 1.507(5) . ?
C2 C3' 1.519(5) . ?
C2 H2A 0.9682 . ?
C2 H2B 0.9659 . ?
C3 H3A 0.9700 . ?
C3 H3B 0.9700 . ?
C3' H3'1 0.9700 . ?
C3' H3'2 0.9700 . ?
C4A C5A 1.516(5) . ?
C4A H4A 0.9700 . ?
C4A H4B 0.9700 . ?
C5A C6 1.508(8) . ?
C5A H5A 0.9700 . ?
C5A H5B 0.9700 . ?
C4B H4C 0.9700 . ?
C4B H4D 0.9700 . ?
C6 H6A 0.9700 . ?
C6 H6B 0.9700 . ?
C7 C8 1.527(8) . ?
C7 H7A 0.9700 . ?
C7 H7B 0.9700 . ?
C8 C9 1.534(8) . ?
C8 H8A 0.9700 . ?
C8 H8B 0.9700 . ?
C9 H9A 0.9700 . ?
C9 H9B 0.9700 . ?
C10 C11 1.567(8) . ?
C10 H10A 0.9700 . ?
C10 H10B 0.9700 . ?
C11 H11A 0.9590 . ?
C11 H11B 0.9608 . ?
C11 H11C 0.9545 . ?
C12A C13A 1.519(5) . ?
C12A H12A 0.9700 . ?
C12A H12B 0.9700 . ?
C13A H13A 0.9600 . ?
C13A H13B 0.9600 . ?
C13A H13C 0.9600 . ?
C13A H13D 0.9647 . ?
C13A H13E 0.9557 . ?
C13A H13F 0.9618 . ?
C12B H12C 0.9700 . ?
C12B H12D 0.9700 . ?
C14 C15 1.427(8) . ?
C14 H14A 0.9700 . ?
C14 H14B 0.9700 . ?
C15 H15A 0.9600 . ?
C15 H15B 0.9600 . ?
C15 H15C 0.9600 . ?
N1 C16 1.117(6) . ?
C16 C17 1.473(7) . ?
C17 H17A 0.9600 . ?
C17 H17B 0.9600 . ?
C17 H17C 0.9600 . ?
N2 C18 1.131(6) . ?
C18 C19 1.452(7) . ?
C19 H19A 0.9600 . ?
C19 H19B 0.9600 . ?
C19 H19C 0.9600 . ?
N3 C20 1.120(6) . ?
C20 C21 1.469(7) . ?
C21 H21A 0.9600 . ?
C21 H21B 0.9600 . ?
C21 H21C 0.9600 . ?
B1 F2' 1.13(4) . ?
B1 F1 1.285(11) . ?
B1 F2 1.339(11) . ?
B1 F4 1.347(11) . ?
B1 F3 1.359(8) . ?
B1 F4' 1.45(2) . ?
B1 F1' 1.51(2) . ?
F1 F4' 1.11(2) . ?
F1 F1' 1.115(19) . ?
F2 F2' 0.92(4) . ?
F2 F1' 1.70(3) . ?
F2' F4 1.37(4) . ?
F4 F4' 1.49(3) . ?
B2 F5 1.245(10) . ?
B2 F8' 1.25(2) . ?
B2 F6 1.312(9) . ?
B2 F7 1.369(11) . ?
B2 F8 1.384(13) . ?
F7 F8' 1.24(2) . ?
F8 F8' 1.36(3) . ?

loop_
_geom_torsion_atom_site_label_1
_geom_torsion_atom_site_label_2
_geom_torsion_atom_site_label_3
_geom_torsion_atom_site_label_4
_geom_torsion
_geom_torsion_site_symmetry_1
_geom_torsion_site_symmetry_2
_geom_torsion_site_symmetry_3
_geom_torsion_site_symmetry_4
_geom_torsion_publ_flag
N2 Fe1 P1 C10 70.0(3) . . . . ?
N3 Fe1 P1 C10 32.8(18) . . . . ?
N1 Fe1 P1 C10 -18.3(3) . . . . ?
P3 Fe1 P1 C10 159.7(3) . . . . ?
P2 Fe1 P1 C10 -106.5(3) . . . . ?
N2 Fe1 P1 C9 -50.5(3) . . . . ?
N3 Fe1 P1 C9 -87.7(18) . . . . ?
N1 Fe1 P1 C9 -138.8(3) . . . . ?
P3 Fe1 P1 C9 39.2(3) . . . . ?
P2 Fe1 P1 C9 133.0(3) . . . . ?
N2 Fe1 P1 C1 -170.1(3) . . . . ?
N3 Fe1 P1 C1 152.7(17) . . . . ?
N1 Fe1 P1 C1 101.5(3) . . . . ?
P3 Fe1 P1 C1 -80.4(3) . . . . ?
P2 Fe1 P1 C1 13.3(3) . . . . ?
N2 Fe1 P2 C3' -126(2) . . . . ?
N3 Fe1 P2 C3' -177.9(8) . . . . ?
N1 Fe1 P2 C3' -91.9(8) . . . . ?
P1 Fe1 P2 C3' -0.9(8) . . . . ?
P3 Fe1 P2 C3' 90.7(8) . . . . ?
N2 Fe1 P2 C4B 108(2) . . . . ?
N3 Fe1 P2 C4B 56.0(4) . . . . ?
N1 Fe1 P2 C4B 142.0(4) . . . . ?
P1 Fe1 P2 C4B -127.0(4) . . . . ?
P3 Fe1 P2 C4B -35.4(4) . . . . ?
N2 Fe1 P2 C4A 150(2) . . . . ?
N3 Fe1 P2 C4A 97.7(4) . . . . ?
N1 Fe1 P2 C4A -176.3(4) . . . . ?
P1 Fe1 P2 C4A -85.3(3) . . . . ?
P3 Fe1 P2 C4A 6.2(3) . . . . ?
N2 Fe1 P2 C12B -4(2) . . . . ?
N3 Fe1 P2 C12B -56.1(9) . . . . ?
N1 Fe1 P2 C12B 30.0(9) . . . . ?
P1 Fe1 P2 C12B 121.0(9) . . . . ?
P3 Fe1 P2 C12B -147.5(9) . . . . ?
N2 Fe1 P2 C12A 26(2) . . . . ?
N3 Fe1 P2 C12A -26.1(4) . . . . ?
N1 Fe1 P2 C12A 59.9(4) . . . . ?
P1 Fe1 P2 C12A 150.9(4) . . . . ?
P3 Fe1 P2 C12A -117.5(4) . . . . ?
N2 Fe1 P2 C3 -88(2) . . . . ?
N3 Fe1 P2 C3 -140.5(3) . . . . ?
N1 Fe1 P2 C3 -54.4(3) . . . . ?
P1 Fe1 P2 C3 36.5(3) . . . . ?
P3 Fe1 P2 C3 128.1(3) . . . . ?
N2 Fe1 P3 C6 171.2(3) . . . . ?
N3 Fe1 P3 C6 -102.6(3) . . . . ?
N1 Fe1 P3 C6 -137(3) . . . . ?
P1 Fe1 P3 C6 81.0(3) . . . . ?
P2 Fe1 P3 C6 -11.3(3) . . . . ?
N2 Fe1 P3 C7 50.2(3) . . . . ?
N3 Fe1 P3 C7 136.4(3) . . . . ?
N1 Fe1 P3 C7 102(3) . . . . ?
P1 Fe1 P3 C7 -40.0(2) . . . . ?
P2 Fe1 P3 C7 -132.3(2) . . . . ?
N2 Fe1 P3 C14 -72.8(3) . . . . ?
N3 Fe1 P3 C14 13.4(3) . . . . ?
N1 Fe1 P3 C14 -21(3) . . . . ?
P1 Fe1 P3 C14 -162.9(3) . . . . ?
P2 Fe1 P3 C14 104.7(3) . . . . ?
C10 P1 C1 C2 71.3(6) . . . . ?
C9 P1 C1 C2 175.6(6) . . . . ?
Fe1 P1 C1 C2 -56.6(6) . . . . ?
P1 C1 C2 C3 36.9(10) . . . . ?
P1 C1 C2 C3' 82.0(8) . . . . ?
C1 C2 C3 P2 26.9(11) . . . . ?
C3' C2 C3 P2 -53.7(8) . . . . ?
C3' P2 C3 C2 52.8(7) . . . . ?
C4B P2 C3 C2 90.3(8) . . . . ?
C4A P2 C3 C2 64.2(8) . . . . ?
C12B P2 C3 C2 -177.2(8) . . . . ?
C12A P2 C3 C2 170.9(7) . . . . ?
Fe1 P2 C3 C2 -67.8(7) . . . . ?
C1 C2 C3' P2 -63.3(14) . . . . ?
C3 C2 C3' P2 55.6(8) . . . . ?
C4B P2 C3' C2 153.6(12) . . . . ?
C4A P2 C3' C2 139.2(16) . . . . ?
C12B P2 C3' C2 -102.3(14) . . . . ?
C12A P2 C3' C2 -126.7(12) . . . . ?
C3 P2 C3' C2 -52.8(7) . . . . ?
Fe1 P2 C3' C2 24.5(17) . . . . ?
C3' P2 C4A C5A -152.9(10) . . . . ?
C4B P2 C4A C5A 50.0(6) . . . . ?
C12B P2 C4A C5A 116.7(12) . . . . ?
C12A P2 C4A C5A 93.6(7) . . . . ?
C3 P2 C4A C5A -160.0(6) . . . . ?
Fe1 P2 C4A C5A -35.0(8) . . . . ?
P2 C4A C5A C6 70.5(8) . . . . ?
C4A C5A C6 P3 -78.7(7) . . . . ?
C7 P3 C6 C5A 175.8(5) . . . . ?
C14 P3 C6 C5A -77.6(6) . . . . ?
Fe1 P3 C6 C5A 48.2(6) . . . . ?
C6 P3 C7 C8 -70.1(6) . . . . ?
C14 P3 C7 C8 -171.4(5) . . . . ?
Fe1 P3 C7 C8 59.4(5) . . . . ?
P3 C7 C8 C9 -68.5(7) . . . . ?
C7 C8 C9 P1 66.8(7) . . . . ?
C10 P1 C9 C8 175.3(5) . . . . ?
C1 P1 C9 C8 71.4(6) . . . . ?
Fe1 P1 C9 C8 -56.5(6) . . . . ?
C9 P1 C10 C11 66.8(5) . . . . ?
C1 P1 C10 C11 170.5(5) . . . . ?
Fe1 P1 C10 C11 -61.5(5) . . . . ?
C3' P2 C12A C13A -1.2(11) . . . . ?
C4B P2 C12A C13A 97.5(10) . . . . ?
C4A P2 C12A C13A 71.1(9) . . . . ?
C12B P2 C12A C13A -62.2(11) . . . . ?
C3 P2 C12A C13A -36.3(9) . . . . ?
Fe1 P2 C12A C13A -155.4(7) . . . . ?
C6 P3 C14 C15 -165.4(6) . . . . ?
C7 P3 C14 C15 -60.8(6) . . . . ?
Fe1 P3 C14 C15 67.5(6) . . . . ?
N2 Fe1 N1 C16 109(7) . . . . ?
N3 Fe1 N1 C16 22(7) . . . . ?
P1 Fe1 N1 C16 -161(7) . . . . ?
P3 Fe1 N1 C16 57(8) . . . . ?
P2 Fe1 N1 C16 -69(7) . . . . ?
Fe1 N1 C16 C17 163(19) . . . . ?
N3 Fe1 N2 C18 37(6) . . . . ?
N1 Fe1 N2 C18 -49(6) . . . . ?
P1 Fe1 N2 C18 -140(6) . . . . ?
P3 Fe1 N2 C18 128(6) . . . . ?
P2 Fe1 N2 C18 -15(8) . . . . ?
Fe1 N2 C18 C19 -77(37) . . . . ?
N2 Fe1 N3 C20 -32(3) . . . . ?
N1 Fe1 N3 C20 57(3) . . . . ?
P1 Fe1 N3 C20 6(5) . . . . ?
P3 Fe1 N3 C20 -121(3) . . . . ?
P2 Fe1 N3 C20 145(3) . . . . ?
Fe1 N3 C20 C21 75(17) . . . . ?
F2' B1 F1 F4' -80(4) . . . . ?
F2 B1 F1 F4' -128.9(15) . . . . ?
F4 B1 F1 F4' -3.9(14) . . . . ?
F3 B1 F1 F4' 110.2(14) . . . . ?
F1' B1 F1 F4' -150.4(19) . . . . ?
F2' B1 F1 F1' 71(4) . . . . ?
F2 B1 F1 F1' 21.5(16) . . . . ?
F4 B1 F1 F1' 146.5(15) . . . . ?
F3 B1 F1 F1' -99.4(14) . . . . ?
F4' B1 F1 F1' 150.4(19) . . . . ?
F1 B1 F2 F2' 118(3) . . . . ?
F4 B1 F2 F2' -8(3) . . . . ?
F3 B1 F2 F2' -122(3) . . . . ?
F4' B1 F2 F2' 63(4) . . . . ?
F1' B1 F2 F2' 134(3) . . . . ?
F2' B1 F2 F1' -134(3) . . . . ?
F1 B1 F2 F1' -16.0(12) . . . . ?
F4 B1 F2 F1' -142.5(11) . . . . ?
F3 B1 F2 F1' 103.5(11) . . . . ?
F4' B1 F2 F1' -71(2) . . . . ?
F4' F1 F1' B1 47(3) . . . . ?
F4' F1 F1' F2 32(3) . . . . ?
B1 F1 F1' F2 -15.3(11) . . . . ?
F2' B1 F1' F1 -130(2) . . . . ?
F2 B1 F1' F1 -160.0(15) . . . . ?
F4 B1 F1' F1 -62(3) . . . . ?
F3 B1 F1' F1 95.3(12) . . . . ?
F4' B1 F1' F1 -21.3(14) . . . . ?
F2' B1 F1' F2 30(2) . . . . ?
F1 B1 F1' F2 160.0(15) . . . . ?
F4 B1 F1' F2 98(2) . . . . ?
F3 B1 F1' F2 -104.6(10) . . . . ?
F4' B1 F1' F2 138.7(12) . . . . ?
F2' F2 F1' F1 -21(3) . . . . ?
B1 F2 F1' F1 16.9(12) . . . . ?
F2' F2 F1' B1 -38(2) . . . . ?
F1' F2 F2' B1 38(2) . . . . ?
B1 F2 F2' F4 13(5) . . . . ?
F1' F2 F2' F4 52(6) . . . . ?
F1 B1 F2' F2 -89(3) . . . . ?
F4 B1 F2' F2 171(3) . . . . ?
F3 B1 F2' F2 79(3) . . . . ?
F4' B1 F2' F2 -139(2) . . . . ?
F1' B1 F2' F2 -45(3) . . . . ?
F1 B1 F2' F4 99(2) . . . . ?
F2 B1 F2' F4 -171(3) . . . . ?
F3 B1 F2' F4 -93(2) . . . . ?
F4' B1 F2' F4 49.4(17) . . . . ?
F1' B1 F2' F4 143.6(13) . . . . ?
F1 B1 F4 F2' -123(2) . . . . ?
F2 B1 F4 F2' 6(2) . . . . ?
F3 B1 F4 F2' 122(2) . . . . ?
F4' B1 F4 F2' -127(2) . . . . ?
F1' B1 F4 F2' -81(3) . . . . ?
F2' B1 F4 F4' 127(2) . . . . ?
F1 B1 F4 F4' 3.2(12) . . . . ?
F2 B1 F4 F4' 132.7(12) . . . . ?
F3 B1 F4 F4' -111.2(12) . . . . ?
F1' B1 F4 F4' 46(2) . . . . ?
F2 F2' F4 B1 -15(5) . . . . ?
F2 F2' F4 F4' -60(6) . . . . ?
B1 F2' F4 F4' -45.1(17) . . . . ?
F1' F1 F4' B1 -48(3) . . . . ?
F1' F1 F4' F4 -44(3) . . . . ?
B1 F1 F4' F4 3.5(13) . . . . ?
F2' B1 F4' F1 125(3) . . . . ?
F2 B1 F4' F1 86(2) . . . . ?
F4 B1 F4' F1 176.0(15) . . . . ?
F3 B1 F4' F1 -88.5(14) . . . . ?
F1' B1 F4' F1 20.9(14) . . . . ?
F2' B1 F4' F4 -51(2) . . . . ?
F1 B1 F4' F4 -176.0(15) . . . . ?
F2 B1 F4' F4 -90(2) . . . . ?
F3 B1 F4' F4 95.5(12) . . . . ?
F1' B1 F4' F4 -155.1(12) . . . . ?
B1 F4 F4' F1 -3.7(13) . . . . ?
F2' F4 F4' F1 34(2) . . . . ?
F2' F4 F4' B1 37.7(15) . . . . ?
F5 B2 F7 F8' 144.4(18) . . . . ?
F6 B2 F7 F8' -89.2(16) . . . . ?
F8 B2 F7 F8' 30.9(15) . . . . ?
F5 B2 F8 F8' -142.0(16) . . . . ?
F6 B2 F8 F8' 92.0(15) . . . . ?
F7 B2 F8 F8' -28.8(13) . . . . ?
B2 F7 F8' F8 -34.9(16) . . . . ?
F5 B2 F8' F7 -68(3) . . . . ?
F6 B2 F8' F7 107.2(12) . . . . ?
F8 B2 F8' F7 -147.0(14) . . . . ?
F5 B2 F8' F8 79(3) . . . . ?
F6 B2 F8' F8 -105.8(11) . . . . ?
F7 B2 F8' F8 147.0(14) . . . . ?
B2 F8 F8' F7 35.8(17) . . . . ?
